data_2210986
loop_
_publ_author_name
'Yadava, Umesh'
'Goel, Atul'
'Ram, Vishnu Ji'
'Maulik, Prakas R.'

_publ_section_title 5,8-Diethyl-6,9-dithioxo-2,3,5,6,8,9-hexahydro-1<i>H</i>-3a,5,8,9a-tetraazaphenalene-4,7-dione
_journal_coeditor_code FB2024
_journal_issue 11
_journal_name_full 'Acta Crystallographica Section E'
_journal_page_first o4991
_journal_page_last o4993
_journal_paper_doi 10.1107/S1600536806041286
_journal_volume 62
_journal_year 2006
_chemical_formula_iupac 'C13 H16 N4 O2 S2'
_chemical_formula_moiety 'C13 H16 N4 O2 S2'
_chemical_formula_sum 'C13 H16 N4 O2 S2'
_chemical_formula_weight 324.42
_chemical_melting_point 468
_chemical_name_common Tetraazaphenalene
_chemical_name_systematic
;
5,8-Diethyl-6,9-dithioxo-2,3,5,6,8,9-hexahydro-(1H)-3a,5,8,9a-
tetraazaphenalene-4,7-dione
;
_space_group_IT_number 14
_symmetry_cell_setting monoclinic
_symmetry_space_group_name_Hall '-P 2yn'
_symmetry_space_group_name_H-M 'P 1 21/n 1'
_atom_sites_solution_hydrogens difmap
_atom_sites_solution_primary direct
_atom_sites_solution_secondary difmap
_cell_angle_alpha 90.00
_cell_angle_beta 102.33(2)
_cell_angle_gamma 90.00
_cell_formula_units_Z 4
_cell_length_a 10.155(2)
_cell_length_b 10.261(2)
_cell_length_c 14.382(3)
_cell_measurement_reflns_used 26
_cell_measurement_temperature 294(2)
_cell_measurement_theta_max 12.502
_cell_measurement_theta_min 5.194
_cell_volume 1464.0(5)
_computing_cell_refinement XSCANS
_computing_data_collection 'XSCANS (Siemens, 1996)'
_computing_data_reduction XSCANS
_computing_molecular_graphics SHELXTL-NT
_computing_publication_material SHELXTL-NT
_computing_structure_refinement SHELXTL-NT
_computing_structure_solution 'SHELXTL-NT (Bruker, 1997)'
_diffrn_ambient_temperature 294(2)
_diffrn_measured_fraction_theta_full 0.995
_diffrn_measured_fraction_theta_max 0.995
_diffrn_measurement_device_type 'Bruker P4'
_diffrn_measurement_method \q/2\q
_diffrn_radiation_monochromator graphite
_diffrn_radiation_source 'fine-focus sealed tube'
_diffrn_radiation_type MoK\a
_diffrn_radiation_wavelength 0.71073
_diffrn_reflns_av_R_equivalents 0.0333
_diffrn_reflns_av_sigmaI/netI 0.0389
_diffrn_reflns_limit_h_max 12
_diffrn_reflns_limit_h_min -1
_diffrn_reflns_limit_k_max 12
_diffrn_reflns_limit_k_min -1
_diffrn_reflns_limit_l_max 17
_diffrn_reflns_limit_l_min -17
_diffrn_reflns_number 3740
_diffrn_reflns_theta_full 25.99
_diffrn_reflns_theta_max 25.99
_diffrn_reflns_theta_min 2.25
_diffrn_standards_decay_% 1
_diffrn_standards_interval_count 97
_diffrn_standards_interval_time 60
_diffrn_standards_number 3
_exptl_absorpt_coefficient_mu 0.373
_exptl_absorpt_correction_type none
_exptl_crystal_colour red
_exptl_crystal_density_diffrn 1.472
_exptl_crystal_density_method 'not measured'
_exptl_crystal_description prism
_exptl_crystal_F_000 680
_exptl_crystal_size_max 0.380
_exptl_crystal_size_mid 0.375
_exptl_crystal_size_min 0.150
_refine_diff_density_max 0.613
_refine_diff_density_min -0.704
_refine_ls_extinction_expression Fc^*^=kFc[1+0.001xFc^2^\l^3^/sin(2\q)]^-1/4^
_refine_ls_extinction_method none
_refine_ls_goodness_of_fit_ref 1.053
_refine_ls_hydrogen_treatment constr
_refine_ls_matrix_type full
_refine_ls_number_constraints 64
_refine_ls_number_parameters 192
_refine_ls_number_reflns 2863
_refine_ls_number_restraints 0
_refine_ls_restrained_S_all 1.053
_refine_ls_R_factor_all 0.0879
_refine_ls_R_factor_gt 0.0680
_refine_ls_shift/su_max 0.000
_refine_ls_shift/su_mean 0.000
_refine_ls_structure_factor_coef Fsqd
_refine_ls_weighting_details 'calc w = 1/[\s^2^(Fo^2^)+(0.1273P)^2^+1.5323P] where P=(Fo^2^+2Fc^2^)/3'
_refine_ls_weighting_scheme calc
_refine_ls_wR_factor_gt 0.1936
_refine_ls_wR_factor_ref 0.2188
_reflns_number_gt 2180
_reflns_number_total 2863
_reflns_threshold_expression I>2\s(I)
_cod_data_source_file fb2024.cif
_cod_data_source_block I
_cod_depositor_comments
;
The following automatic conversions were performed:
'_symmetry_cell_setting' value 'Monoclinic' changed to 'monoclinic'
according to '/home/saulius/struct/CIF-dictionaries/cif_core.dic'
dictionary named 'cif_core.dic' version 2.4.1 from 2010-06-29.

Automatic conversion script
Id: cif_fix_enum 1527 2010-12-29 10:47:43Z saulius 

The following automatic conversions were performed:

'_symmetry_cell_setting' value 'Monoclinic' changed to 'monoclinic'
according to /home/saulius/struct/CIF-dictionaries/cif_core.dic
dictionary named 'cif_core.dic' version 2.4.1 from 2010-06-29.

Automatic conversion script
Id: cif_fix_values 1715 2011-07-08 13:25:40Z adriana 
;
_cod_original_sg_symbol_H-M 'P 21/n'
_cod_database_code 2210986
_cod_database_fobs_code 2210986

loop_
_symmetry_equiv_pos_as_xyz
'x, y, z'
'-x+1/2, y+1/2, -z+1/2'
'-x, -y, -z'
'x-1/2, -y-1/2, z-1/2'

loop_
_atom_site_type_symbol
_atom_site_label
_atom_site_fract_x
_atom_site_fract_y
_atom_site_fract_z
_atom_site_U_iso_or_equiv
_atom_site_adp_type
_atom_site_calc_flag
_atom_site_refinement_flags
_atom_site_occupancy
S S1 0.05802(11) 0.24344(10) 1.00511(8) 0.0542(4) Uani d . 1
S S2 0.68811(9) 0.37682(12) 0.90859(8) 0.0564(4) Uani d . 1
N N8 0.5167(3) 0.5599(3) 0.8313(2) 0.0441(7) Uani d . 1
N N2 0.3013(3) 0.2146(3) 0.9682(2) 0.0395(7) Uani d . 1
N N3a 0.1811(3) 0.3994(3) 0.90311(19) 0.0349(6) Uani d . 1
N N6a 0.2859(3) 0.5701(3) 0.8380(2) 0.0396(7) Uani d . 1
C C10 0.2940(3) 0.4487(3) 0.8793(2) 0.0347(7) Uani d . 1
O O1 0.4982(3) 0.1660(3) 0.9267(2) 0.0614(8) Uani d . 1
O O2 0.3847(3) 0.7336(3) 0.7718(3) 0.0668(9) Uani d . 1
C C11 0.4125(3) 0.3816(3) 0.8957(2) 0.0374(7) Uani d . 1
C C3 0.1864(3) 0.2865(3) 0.9576(2) 0.0382(7) Uani d . 1
C C7 0.3963(4) 0.6271(4) 0.8106(3) 0.0464(9) Uani d . 1
C C1 0.4134(4) 0.2480(3) 0.9295(3) 0.0410(8) Uani d . 1
C C6 0.1608(4) 0.6463(4) 0.8200(3) 0.0541(10) Uani d . 1
H H6A 0.1611 0.7084 0.7692 0.065 Uiso calc R 1
H H6B 0.1535 0.6942 0.8768 0.065 Uiso calc R 1
C C14 0.6321(4) 0.6243(4) 0.8015(3) 0.0597(11) Uani d . 1
H H14A 0.7134 0.6111 0.8500 0.072 Uiso calc R 1
H H14B 0.6154 0.7173 0.7952 0.072 Uiso calc R 1
C C9 0.5357(3) 0.4395(4) 0.8776(2) 0.0400(8) Uani d . 1
C C5 0.0443(4) 0.5554(4) 0.7925(3) 0.0550(10) Uani d . 1
H H5A 0.0512 0.5078 0.7355 0.066 Uiso calc R 1
H H5B -0.0395 0.6041 0.7795 0.066 Uiso calc R 1
C C12 0.3089(4) 0.0855(4) 1.0155(3) 0.0502(9) Uani d . 1
H H12A 0.2624 0.0897 1.0678 0.060 Uiso calc R 1
H H12B 0.4025 0.0643 1.0417 0.060 Uiso calc R 1
C C4 0.0458(4) 0.4619(4) 0.8733(3) 0.0504(9) Uani d . 1
H H4A 0.0241 0.5082 0.9269 0.060 Uiso calc R 1
H H4B -0.0221 0.3952 0.8536 0.060 Uiso calc R 1
C C13 0.2466(5) -0.0207(4) 0.9473(4) 0.0626(11) Uani d . 1
H H13A 0.1529 -0.0019 0.9233 0.094 Uiso calc R 1
H H13B 0.2553 -0.1029 0.9800 0.094 Uiso calc R 1
H H13C 0.2921 -0.0249 0.8953 0.094 Uiso calc R 1
C C15 0.6525(5) 0.5708(6) 0.7086(3) 0.0764(15) Uani d . 1
H H15A 0.6702 0.4790 0.7149 0.115 Uiso calc R 1
H H15B 0.7275 0.6139 0.6911 0.115 Uiso calc R 1
H H15C 0.5727 0.5853 0.6602 0.115 Uiso calc R 1

loop_
_atom_site_aniso_label
_atom_site_aniso_U_11
_atom_site_aniso_U_22
_atom_site_aniso_U_33
_atom_site_aniso_U_12
_atom_site_aniso_U_13
_atom_site_aniso_U_23
S1 0.0516(6) 0.0480(6) 0.0707(7) -0.0029(4) 0.0306(5) 0.0017(5)
S2 0.0341(5) 0.0672(7) 0.0669(7) 0.0059(4) 0.0088(4) 0.0118(5)
N8 0.0387(15) 0.0413(16) 0.0520(17) -0.0033(13) 0.0091(13) 0.0039(13)
N2 0.0422(15) 0.0357(15) 0.0403(15) 0.0004(12) 0.0077(12) 0.0012(12)
N3a 0.0319(14) 0.0348(14) 0.0391(14) 0.0051(11) 0.0097(11) -0.0018(11)
N6a 0.0426(15) 0.0357(15) 0.0419(15) 0.0074(12) 0.0121(12) 0.0042(12)
C10 0.0407(17) 0.0328(16) 0.0310(15) 0.0049(13) 0.0085(13) -0.0025(12)
O1 0.0485(16) 0.0490(16) 0.090(2) 0.0170(13) 0.0211(15) 0.0146(15)
O2 0.069(2) 0.0495(17) 0.088(2) 0.0116(14) 0.0295(17) 0.0308(16)
C11 0.0348(16) 0.0379(17) 0.0371(16) 0.0017(14) 0.0024(13) -0.0026(14)
C3 0.0371(17) 0.0358(17) 0.0418(17) -0.0032(14) 0.0087(14) -0.0070(14)
C7 0.052(2) 0.0414(19) 0.0474(19) 0.0035(16) 0.0153(16) 0.0047(16)
C1 0.0384(18) 0.0377(18) 0.0465(19) 0.0042(14) 0.0080(15) 0.0010(14)
C6 0.054(2) 0.049(2) 0.062(2) 0.0189(18) 0.0186(19) 0.0163(19)
C14 0.048(2) 0.056(2) 0.074(3) -0.0132(19) 0.012(2) 0.008(2)
C9 0.0324(16) 0.047(2) 0.0386(17) -0.0003(14) 0.0035(13) -0.0087(15)
C5 0.0413(19) 0.062(3) 0.058(2) 0.0159(18) 0.0021(17) 0.009(2)
C12 0.051(2) 0.041(2) 0.058(2) 0.0023(16) 0.0087(18) 0.0129(17)
C4 0.0343(17) 0.056(2) 0.062(2) 0.0136(16) 0.0122(16) 0.0050(18)
C13 0.060(2) 0.037(2) 0.085(3) 0.0010(18) 0.002(2) 0.006(2)
C15 0.055(3) 0.122(4) 0.054(2) -0.015(3) 0.015(2) 0.013(3)

loop_
_atom_type_symbol
_atom_type_description
_atom_type_scat_dispersion_real
_atom_type_scat_dispersion_imag
_atom_type_scat_source
C C 0.0033 0.0016 'International Tables Vol C Tables 4.2.6.8 and 6.1.1.4'
H H 0.0000 0.0000 'International Tables Vol C Tables 4.2.6.8 and 6.1.1.4'
O O 0.0106 0.0060 'International Tables Vol C Tables 4.2.6.8 and 6.1.1.4'
N N 0.0061 0.0033 'International Tables Vol C Tables 4.2.6.8 and 6.1.1.4'
S S 0.1246 0.1234 'International Tables Vol C Tables 4.2.6.8 and 6.1.1.4'

loop_
_geom_angle_atom_site_label_1
_geom_angle_atom_site_label_2
_geom_angle_atom_site_label_3
_geom_angle
C7 N8 C9 124.8(3)
C7 N8 C14 115.6(3)
C9 N8 C14 119.6(3)
C3 N2 C1 124.6(3)
C3 N2 C12 119.6(3)
C1 N2 C12 115.5(3)
C10 N3a C3 121.1(3)
C10 N3a C4 122.7(3)
C3 N3a C4 116.2(3)
C10 N6a C7 121.7(3)
C10 N6a C6 121.9(3)
C7 N6a C6 116.4(3)
N3a C10 C11 121.9(3)
N3a C10 N6a 118.0(3)
C11 C10 N6a 120.1(3)
C10 C11 C1 118.4(3)
C10 C11 C9 121.6(3)
C1 C11 C9 120.0(3)
N2 C3 N3a 116.3(3)
N2 C3 S1 122.7(3)
N3a C3 S1 121.0(3)
O2 C7 N8 122.7(4)
O2 C7 N6a 120.0(4)
N8 C7 N6a 117.3(3)
O1 C1 N2 119.0(3)
O1 C1 C11 126.7(4)
N2 C1 C11 114.3(3)
N6a C6 C5 108.8(3)
N6a C6 H6A 109.9
C5 C6 H6A 109.9
N6a C6 H6B 109.9
C5 C6 H6B 109.9
H6A C6 H6B 108.3
N8 C14 C15 111.2(4)
N8 C14 H14A 109.4
C15 C14 H14A 109.4
N8 C14 H14B 109.4
C15 C14 H14B 109.4
H14A C14 H14B 108.0
N8 C9 C11 114.1(3)
N8 C9 S2 120.0(3)
C11 C9 S2 125.8(3)
C6 C5 C4 108.5(3)
C6 C5 H5A 110.0
C4 C5 H5A 110.0
C6 C5 H5B 110.0
C4 C5 H5B 110.0
H5A C5 H5B 108.4
N2 C12 C13 111.9(3)
N2 C12 H12A 109.2
C13 C12 H12A 109.2
N2 C12 H12B 109.2
C13 C12 H12B 109.2
H12A C12 H12B 107.9
N3a C4 C5 110.6(3)
N3a C4 H4A 109.5
C5 C4 H4A 109.5
N3a C4 H4B 109.5
C5 C4 H4B 109.5
H4A C4 H4B 108.1
C12 C13 H13A 109.5
C12 C13 H13B 109.5
H13A C13 H13B 109.5
C12 C13 H13C 109.5
H13A C13 H13C 109.5
H13B C13 H13C 109.5
C14 C15 H15A 109.5
C14 C15 H15B 109.5
H15A C15 H15B 109.5
C14 C15 H15C 109.5
H15A C15 H15C 109.5
H15B C15 H15C 109.5

loop_
_geom_bond_atom_site_label_1
_geom_bond_atom_site_label_2
_geom_bond_distance
S1 C3 1.656(4)
S2 C9 1.647(3)
N8 C7 1.380(5)
N8 C9 1.397(5)
N8 C14 1.487(5)
N2 C3 1.361(5)
N2 C1 1.413(5)
N2 C12 1.483(5)
N3a C10 1.362(4)
N3a C3 1.393(4)
N3a C4 1.493(4)
N6a C10 1.376(4)
N6a C7 1.393(5)
N6a C6 1.467(4)
C10 C11 1.363(5)
O1 C1 1.210(4)
O2 C7 1.221(5)
C11 C1 1.454(5)
C11 C9 1.457(5)
C6 C5 1.492(6)
C6 H6A 0.9700
C6 H6B 0.9700
C14 C15 1.499(7)
C14 H14A 0.9700
C14 H14B 0.9700
C5 C4 1.505(6)
C5 H5A 0.9700
C5 H5B 0.9700
C12 C13 1.512(6)
C12 H12A 0.9700
C12 H12B 0.9700
C4 H4A 0.9700
C4 H4B 0.9700
C13 H13A 0.9600
C13 H13B 0.9600
C13 H13C 0.9600
C15 H15A 0.9600
C15 H15B 0.9600
C15 H15C 0.9600

loop_
_geom_hbond_atom_site_label_D
_geom_hbond_atom_site_label_H
_geom_hbond_atom_site_label_A
_geom_hbond_site_symmetry_A
_geom_hbond_distance_DH
_geom_hbond_distance_HA
_geom_hbond_distance_DA
_geom_hbond_angle_DHA
C12 H12B O1 3_657 0.97 2.57 3.240(5) 126.2
C6 H6A O2 1_555 0.97 2.28 2.669(5) 103.0
C12 H12A S1 1_555 0.97 2.61 2.996(4) 104.0
C14 H14A S2 1_555 0.97 2.58 2.961(4) 104.0
C14 H14B O2 1_555 0.97 2.30 2.701(5) 104.0

loop_
_geom_torsion_atom_site_label_1
_geom_torsion_atom_site_label_2
_geom_torsion_atom_site_label_3
_geom_torsion_atom_site_label_4
_geom_torsion
C3 N3a C10 C11 9.3(5)
C4 N3a C10 C11 -170.9(3)
C3 N3a C10 N6a -170.4(3)
C4 N3a C10 N6a 9.4(5)
C7 N6a C10 N3a -179.4(3)
C6 N6a C10 N3a 0.4(5)
C7 N6a C10 C11 0.9(5)
C6 N6a C10 C11 -179.3(3)
N3a C10 C11 C1 7.1(5)
N6a C10 C11 C1 -173.2(3)
N3a C10 C11 C9 -174.7(3)
N6a C10 C11 C9 5.0(5)
C1 N2 C3 N3a 0.9(5)
C12 N2 C3 N3a -172.9(3)
C1 N2 C3 S1 -179.6(3)
C12 N2 C3 S1 6.5(4)
C10 N3a C3 N2 -13.3(4)
C4 N3a C3 N2 166.9(3)
C10 N3a C3 S1 167.2(2)
C4 N3a C3 S1 -12.6(4)
C9 N8 C7 O2 178.4(4)
C14 N8 C7 O2 -1.2(6)
C9 N8 C7 N6a -0.1(5)
C14 N8 C7 N6a -179.7(3)
C10 N6a C7 O2 178.0(3)
C6 N6a C7 O2 -1.7(5)
C10 N6a C7 N8 -3.4(5)
C6 N6a C7 N8 176.8(3)
C3 N2 C1 O1 -165.3(4)
C12 N2 C1 O1 8.8(5)
C3 N2 C1 C11 14.2(5)
C12 N2 C1 C11 -171.7(3)
C10 C11 C1 O1 161.5(4)
C9 C11 C1 O1 -16.7(6)
C10 C11 C1 N2 -17.9(5)
C9 C11 C1 N2 163.9(3)
C10 N6a C6 C5 -35.9(5)
C7 N6a C6 C5 143.8(3)
C7 N8 C14 C15 -98.1(5)
C9 N8 C14 C15 82.2(5)
C7 N8 C9 C11 5.4(5)
C14 N8 C9 C11 -175.0(3)
C7 N8 C9 S2 -173.3(3)
C14 N8 C9 S2 6.3(5)
C10 C11 C9 N8 -7.9(5)
C1 C11 C9 N8 170.3(3)
C10 C11 C9 S2 170.7(3)
C1 C11 C9 S2 -11.1(5)
N6a C6 C5 C4 60.4(4)
C3 N2 C12 C13 83.1(4)
C1 N2 C12 C13 -91.3(4)
C10 N3a C4 C5 17.4(5)
C3 N3a C4 C5 -162.7(3)
C6 C5 C4 N3a -51.8(4)

loop_
_cod_related_entry_id
_cod_related_entry_database
_cod_related_entry_code
1 ChemSpider 21126222
